data_9010752
loop_
_publ_author_name
'Giustetto, R.'
'Levy, D.'
'Chiari, G.'

_publ_section_title
;
 Crystal structure refinement of Maya Blue pigment prepared with deuterated
 indigo, using neutron powder diffraction
 Locality: starting palygorskite from Chapas, Mexico
;
_journal_name_full 'European Journal of Mineralogy'
_journal_page_first 629
_journal_page_last 640
_journal_paper_doi 10.1127/0935-1221/2006/0018-0629
_journal_volume 18
_journal_year 2006
_chemical_formula_sum 'C0.48 H1.06 Al0.82 D5.01 Fe0.06 Mg1.12 N0.06 O15.06 Si4'
_chemical_name_common 'Maya Blue (deuterated)'
_space_group_IT_number 12
_symmetry_space_group_name_Hall '-C 2y'
_symmetry_space_group_name_H-M 'C 1 2/m 1'
_cell_angle_alpha 90
_cell_angle_beta 105.46
_cell_angle_gamma 90
_cell_formula_units_Z 4
_cell_length_a 13.338
_cell_length_b 17.795
_cell_length_c 5.265
_cell_volume 1204.430
_exptl_crystal_density_diffrn 2.337
_cod_original_formula_sum '(Mg1.12 Al.82 Fe.06) Si4 O15.06 D5.01 C.48 N.06 H1.06'
_cod_database_code 9010752

loop_
_symmetry_equiv_pos_as_xyz
x,y,z
1/2+x,1/2+y,z
x,-y,z
1/2+x,1/2-y,z
-x,y,-z
1/2-x,1/2+y,-z
-x,-y,-z
1/2-x,1/2-y,-z

loop_
_atom_site_label
_atom_site_fract_x
_atom_site_fract_y
_atom_site_fract_z
_atom_site_occupancy
_atom_site_U_iso_or_equiv
_atom_site_type_symbol
_atom_site_attached_hydrogens
Mg2 0.00000 0.08800 0.50000 0.56000 0.12000 Mg 0
Al2 0.00000 0.08800 0.50000 0.41000 0.12000 Al 0
Fe2 0.00000 0.08800 0.50000 0.03000 0.12000 Fe 0
Mg3 0.00000 0.19100 0.00000 0.56000 0.12000 Mg 0
Al3 0.00000 0.19100 0.00000 0.41000 0.12000 Al 0
Fe3 0.00000 0.19100 0.00000 0.03000 0.12000 Fe 0
Si1 0.18900 0.09020 0.13200 1.00000 0.40000 Si 0
Si2 0.20600 0.17680 0.64000 1.00000 0.40000 Si 0
O1 0.06900 0.09100 0.14900 1.00000 0.07600 O 0
O2 0.08500 0.18500 0.65700 1.00000 0.07600 O 0
O-H 0.10900 0.00000 0.64000 1.00000 0.07600 O 1
Ow1 0.08100 0.29200 -0.01600 1.00000 0.07600 O 0
DWH1 0.12000 0.32000 0.13000 0.21000 0.01800 D 0
O3 0.21500 0.00000 0.11000 1.00000 0.07600 O 0
O4 0.25000 0.25000 0.50000 1.00000 0.07600 O 0
O5 0.23100 0.11160 0.44600 1.00000 0.07600 O 0
O6 0.24400 0.14500 0.94800 1.00000 0.07600 O 0
OZW1 0.00000 0.29800 0.50000 0.40000 0.01800 O 0
DZW1' -0.02000 0.33900 0.36400 0.18000 0.01800 D 0
DZW1^ -0.03700 0.27200 0.35000 0.37000 0.01800 D 0
OZW2 -0.03900 0.42500 0.21500 0.40000 0.01800 O 0
DZW2' 0.10000 0.44000 0.88000 0.08000 0.01800 D 0
DZW2'' 0.02200 0.44800 0.18000 0.08000 0.01800 D 0
DZW2^ 0.06200 0.38500 0.69000 0.18000 0.01800 D 0
DZW2^^ -0.06000 0.41800 0.03800 0.18000 0.01800 D 0
DZW2* 0.09000 0.39900 0.73000 0.15000 0.01800 D 0
DZW2** 0.06000 0.41000 0.95000 0.15000 0.01800 D 0
OZW3 0.14200 0.50000 0.17100 0.80000 0.01800 O 0
DZW3' 0.17300 0.45500 0.15000 0.23000 0.01800 D 0
DZW3^ 0.18500 0.50000 0.08000 0.57000 0.01800 D 0
DZW3^^ 0.08800 0.48300 0.06000 0.29000 0.01800 D 0
C1 -0.00500 0.50000 0.35930 0.06000 0.04800 C 0
C2 -0.01000 0.42400 0.19200 0.03000 0.04800 C 0
C3 -0.01900 0.45600 -0.08000 0.06000 0.04800 C 0
C4 -0.03000 0.41800 -0.32600 0.06000 0.04800 C 0
C5 -0.03000 0.46200 -0.55500 0.06000 0.04800 C 0
N1 -0.01000 0.56500 0.19300 0.03000 0.04800 N 0
Oin -0.00800 0.35600 0.25600 0.03000 0.04800 O 0
H1 -0.00800 0.61800 0.24300 0.03000 0.04800 H 0
D4 -0.03000 0.36100 -0.32700 0.06000 0.04800 D 0
D5 -0.04000 0.43300 -0.72500 0.06000 0.04800 D 0

loop_
_cod_changelog_entry_id
_cod_changelog_entry_author
_cod_changelog_entry_date
_cod_changelog_entry_text
1
;cod-tools version 3.8.0
Id: cif_guess_AMCSD_atom_types 9581 2023-05-17 12:35:41Z saulius
;
2023-05-18T11:41:22+03:00
;Derived atom types and hydrogen counts
from atom names that follow the AMCSD naming convention
(Wat == water, O-H == hydroxyl).
;

_database_code_amcsd 0007166
